data_7135880
loop_
_publ_author_name
'Zhu, Chaoyi'
'Ni, Jixiang'
'Shen, Jianxun'
'Mao, Haotian'
'Lu, Yang'
'Ying, Jianxi'
'Xi, Ning'
'Zhao, Yufen'

_publ_section_title
;
 Fluorine-Induced Helical Assembly of Dipeptides and its Remote Magnetic
 Alignment
;
_journal_name_full 'Chemical Communications'
_journal_paper_doi 10.1039/D6CC02008A
_journal_year 2026
_chemical_absolute_configuration syn
_chemical_formula_moiety 'C20 H20 N2 O4'
_chemical_formula_sum 'C20 H20 N2 O4'
_chemical_formula_weight 352.38
_space_group_crystal_system monoclinic
_space_group_IT_number 4
_space_group_name_Hall 'P 2yb'
_space_group_name_H-M_alt 'P 1 21 1'
_atom_sites_solution_hydrogens geom
_atom_sites_solution_primary dual
_audit_creation_date 2026-04-27
_audit_creation_method
;
Olex2 1.5
(compiled 2026.04.10 svn.r48fbca5a for OlexSys, GUI svn.r7537)
;
_audit_update_record
;
2026-05-05 deposited with the CCDC.	2026-06-03 downloaded from the CCDC.
;
_cell_angle_alpha 90
_cell_angle_beta 97.0615(18)
_cell_angle_gamma 90
_cell_formula_units_Z 2
_cell_length_a 7.8132(4)
_cell_length_b 5.6230(3)
_cell_length_c 19.9273(9)
_cell_measurement_reflns_used 9921
_cell_measurement_temperature 200.0
_cell_measurement_theta_max 68.28
_cell_measurement_theta_min 2.23
_cell_volume 868.84(8)
_computing_cell_refinement 'SAINT V8.40B (?, 2016)'
_computing_data_collection 'Bruker SMART APEX II diffractometer'
_computing_data_reduction 'SAINT V8.40B (?, 2016)'
_computing_molecular_graphics 'Olex2 1.5 (Dolomanov et al., 2009)'
_computing_publication_material 'Olex2 1.5 (Dolomanov et al., 2009)'
_computing_structure_refinement 'SHELXL 2025/1 (Sheldrick, 2015)'
_computing_structure_solution 'XM  (Sheldrick, 2008)'
_diffrn_ambient_temperature 200.0
_diffrn_detector 'Bruker APEX2 area detector'
_diffrn_detector_area_resol_mean 7.9
_diffrn_detector_type 'CCD area detector'
_diffrn_measured_fraction_theta_full 0.997
_diffrn_measured_fraction_theta_max 0.995
_diffrn_measurement_device 'three-circle diffractometer'
_diffrn_measurement_device_type 'Bruker SMART APEX2 area detector'
_diffrn_measurement_method '\w and \f scans'
_diffrn_radiation_monochromator 'mirror optics'
_diffrn_radiation_probe x-ray
_diffrn_radiation_type CuK\a
_diffrn_radiation_wavelength 1.54178
_diffrn_reflns_av_R_equivalents 0.0462
_diffrn_reflns_av_unetI/netI 0.0313
_diffrn_reflns_Laue_measured_fraction_full 0.997
_diffrn_reflns_Laue_measured_fraction_max 0.995
_diffrn_reflns_limit_h_max 9
_diffrn_reflns_limit_h_min -9
_diffrn_reflns_limit_k_max 6
_diffrn_reflns_limit_k_min -5
_diffrn_reflns_limit_l_max 24
_diffrn_reflns_limit_l_min -24
_diffrn_reflns_number 15292
_diffrn_reflns_point_group_measured_fraction_full 0.971
_diffrn_reflns_point_group_measured_fraction_max 0.968
_diffrn_reflns_theta_full 67.679
_diffrn_reflns_theta_max 68.271
_diffrn_reflns_theta_min 2.234
_diffrn_source 'microfocus sealed X-ray tube'
_diffrn_source_current 1.2
_diffrn_source_power 0.06
_diffrn_source_type 'Incoatec I\ms'
_diffrn_source_voltage 50.0
_diffrn_standards_number 0
_exptl_absorpt_coefficient_mu 0.776
_exptl_absorpt_correction_T_max 0.7531
_exptl_absorpt_correction_T_min 0.5877
_exptl_absorpt_correction_type multi-scan
_exptl_absorpt_process_details
;
SADABS-2016/2 (Bruker,2016/2) was used for absorption correction.
wR2(int) was 0.1221 before and 0.0663 after correction.
The Ratio of minimum to maximum transmission is 0.7804.
The \l/2 correction factor is Not present.
;
_exptl_crystal_colour colourless
_exptl_crystal_colour_primary colourless
_exptl_crystal_density_diffrn 1.347
_exptl_crystal_description plate
_exptl_crystal_F_000 372
_exptl_crystal_size_max 0.02
_exptl_crystal_size_mid 0.008
_exptl_crystal_size_min 0.006
_refine_diff_density_max 0.109
_refine_diff_density_min -0.152
_refine_diff_density_rms 0.031
_refine_ls_abs_structure_details
;
 Flack x determined using 1258 quotients [(I+)-(I-)]/[(I+)+(I-)]
 (Parsons, Flack and Wagner, Acta Cryst. B69 (2013) 249-259).
;
_refine_ls_abs_structure_Flack -0.01(8)
_refine_ls_extinction_method none
_refine_ls_goodness_of_fit_ref 1.056
_refine_ls_hydrogen_treatment constr
_refine_ls_matrix_type full
_refine_ls_number_parameters 236
_refine_ls_number_reflns 3097
_refine_ls_number_restraints 1
_refine_ls_restrained_S_all 1.056
_refine_ls_R_factor_all 0.0282
_refine_ls_R_factor_gt 0.0274
_refine_ls_shift/su_max 0.000
_refine_ls_shift/su_mean 0.000
_refine_ls_structure_factor_coef Fsqd
_refine_ls_weighting_details 'w=1/[\s^2^(Fo^2^)+(0.0303P)^2^+0.1201P] where P=(Fo^2^+2Fc^2^)/3'
_refine_ls_weighting_scheme calc
_refine_ls_wR_factor_gt 0.0680
_refine_ls_wR_factor_ref 0.0685
_reflns_Friedel_coverage 0.752
_reflns_Friedel_fraction_full 0.938
_reflns_Friedel_fraction_max 0.935
_reflns_number_gt 3017
_reflns_number_total 3097
_reflns_threshold_expression 'I > 2\s(I)'
_cod_data_source_file d6cc02008a2.cif
_cod_data_source_block t1
_cod_database_code 7135880
_shelx_shelxl_version_number 2025/1
_shelx_space_group_comment
;
The symmetry employed for this shelxl refinement is uniquely defined
by the following loop, which should always be used as a source of
symmetry information in preference to the above space-group names.
They are only intended as comments.
;
_shelx_estimated_absorpt_t_max 0.995
_shelx_estimated_absorpt_t_min 0.985
_olex2_refinement_description
;
1. Fixed Uiso
 At 1.2 times of:
  All C(H) groups, All C(H,H) groups, All N(H) groups
 At 1.5 times of:
  All O(H) groups
2.a Ternary CH refined with riding coordinates:
 C13(H13), C9(H9)
2.b Secondary CH2 refined with riding coordinates:
 C8(H8A,H8B), C14(H14A,H14B), C10(H10A,H10B)
2.c Aromatic/amide H refined with riding coordinates:
 N2(H2), C5(H5), C16(H16), C1(H1), C20(H20), C18(H18), C4(H4A), C19(H19),
 C2(H2A), C3(H3), C17(H17)
2.d Idealised tetrahedral OH refined as rotating group:
 O4(H4)
;
_olex2_submission_special_instructions 'No special instructions were received'

loop_
_space_group_symop_operation_xyz
'x, y, z'
'-x, y+1/2, -z'

loop_
_atom_site_label
_atom_site_type_symbol
_atom_site_fract_x
_atom_site_fract_y
_atom_site_fract_z
_atom_site_U_iso_or_equiv
_atom_site_adp_type
_atom_site_occupancy
_atom_site_site_symmetry_order
_atom_site_calc_flag
_atom_site_refinement_flags_posn
_atom_site_refinement_flags_adp
_atom_site_refinement_flags_occupancy
_atom_site_disorder_assembly
_atom_site_disorder_group
O1 O -0.05092(17) -0.2966(3) -0.15888(6) 0.0367(4) Uani 1 1 d . . . . .
N2 N -0.64354(18) 0.2300(3) -0.30414(7) 0.0255(3) Uani 1 1 d . . . . .
H2 H -0.691156 0.088375 -0.309405 0.031 Uiso 1 1 calc R U . . .
O3 O -0.8399(2) 0.7970(3) -0.29584(8) 0.0410(4) Uani 1 1 d . . . . .
N1 N -0.28853(19) -0.1147(3) -0.12518(7) 0.0283(4) Uani 1 1 d . . . . .
O2 O -0.4096(2) 0.4382(3) -0.25987(8) 0.0467(4) Uani 1 1 d . . . . .
C11 C -0.4894(2) 0.2513(4) -0.26616(9) 0.0283(4) Uani 1 1 d . . . . .
O4 O -0.8866(2) 0.4643(3) -0.24117(7) 0.0432(4) Uani 1 1 d . . . . .
H4 H -0.940390 0.556574 -0.218048 0.065 Uiso 1 1 calc R U . . .
C12 C -0.8231(2) 0.5851(4) -0.28832(9) 0.0255(4) Uani 1 1 d . . . . .
C5 C -0.1841(2) -0.3838(4) -0.03246(10) 0.0301(4) Uani 1 1 d . . . . .
H5 H -0.148101 -0.494607 -0.063874 0.036 Uiso 1 1 calc R U . . .
C16 C -0.7166(2) 0.0662(4) -0.46611(10) 0.0306(4) Uani 1 1 d . . . . .
H16 H -0.702044 -0.043459 -0.429596 0.037 Uiso 1 1 calc R U . . .
C1 C -0.3237(3) -0.0174(4) -0.00889(10) 0.0335(5) Uani 1 1 d . . . . .
H1 H -0.384147 0.122714 -0.024258 0.040 Uiso 1 1 calc R U . . .
C20 C -0.8179(2) 0.4390(4) -0.51243(9) 0.0288(4) Uani 1 1 d . . . . .
H20 H -0.872405 0.588099 -0.507814 0.035 Uiso 1 1 calc R U . . .
C6 C -0.2653(2) -0.1743(4) -0.05514(9) 0.0268(4) Uani 1 1 d . . . . .
C18 C -0.6777(2) 0.1662(4) -0.58055(9) 0.0338(5) Uani 1 1 d . . . . .
H18 H -0.638429 0.125934 -0.622351 0.041 Uiso 1 1 calc R U . . .
C13 C -0.7336(2) 0.4325(3) -0.33661(8) 0.0238(4) Uani 1 1 d . . . . .
H13 H -0.648144 0.533671 -0.356927 0.029 Uiso 1 1 calc R U . . .
C15 C -0.7994(2) 0.2817(4) -0.45841(9) 0.0254(4) Uani 1 1 d . . . . .
C4 C -0.1556(2) -0.4305(4) 0.03649(10) 0.0342(5) Uani 1 1 d . . . . .
H4A H -0.099912 -0.573896 0.052076 0.041 Uiso 1 1 calc R U . . .
C19 C -0.7581(3) 0.3816(4) -0.57303(9) 0.0350(5) Uani 1 1 d . . . . .
H19 H -0.772392 0.491030 -0.609611 0.042 Uiso 1 1 calc R U . . .
C2 C -0.2931(3) -0.0669(4) 0.05975(10) 0.0385(5) Uani 1 1 d . . . . .
H2A H -0.331903 0.041187 0.091277 0.046 Uiso 1 1 calc R U . . .
C7 C -0.1791(2) -0.1690(4) -0.17074(8) 0.0266(4) Uani 1 1 d . . . . .
C8 C -0.2374(2) -0.0412(4) -0.23595(9) 0.0311(4) Uani 1 1 d . . . . .
H8A H -0.229971 -0.146228 -0.275359 0.037 Uiso 1 1 calc R U . . .
H8B H -0.166926 0.102793 -0.240622 0.037 Uiso 1 1 calc R U . . .
C14 C -0.8716(2) 0.3480(4) -0.39381(9) 0.0269(4) Uani 1 1 d . . . . .
H14A H -0.931936 0.208221 -0.377711 0.032 Uiso 1 1 calc R U . . .
H14B H -0.957859 0.476050 -0.403885 0.032 Uiso 1 1 calc R U . . .
C3 C -0.2075(2) -0.2701(5) 0.08271(9) 0.0365(5) Uani 1 1 d . . . . .
H3 H -0.184102 -0.300302 0.129854 0.044 Uiso 1 1 calc R U . . .
C10 C -0.4228(2) 0.0531(4) -0.15314(10) 0.0347(5) Uani 1 1 d . . . . .
H10A H -0.393049 0.217980 -0.138708 0.042 Uiso 1 1 calc R U . . .
H10B H -0.536046 0.011086 -0.138934 0.042 Uiso 1 1 calc R U . . .
C17 C -0.6550(2) 0.0098(4) -0.52666(10) 0.0340(5) Uani 1 1 d . . . . .
H17 H -0.597018 -0.136864 -0.531044 0.041 Uiso 1 1 calc R U . . .
C9 C -0.4247(2) 0.0246(4) -0.22974(9) 0.0299(4) Uani 1 1 d . . . . .
H9 H -0.501722 -0.110992 -0.245955 0.036 Uiso 1 1 calc R U . . .

loop_
_atom_site_aniso_label
_atom_site_aniso_U_11
_atom_site_aniso_U_22
_atom_site_aniso_U_33
_atom_site_aniso_U_23
_atom_site_aniso_U_13
_atom_site_aniso_U_12
O1 0.0375(7) 0.0482(10) 0.0246(6) -0.0001(6) 0.0049(5) 0.0180(7)
N2 0.0270(7) 0.0191(8) 0.0298(7) 0.0018(6) 0.0009(6) 0.0000(6)
O3 0.0452(8) 0.0217(9) 0.0591(9) 0.0023(7) 0.0188(7) 0.0006(6)
N1 0.0291(7) 0.0309(10) 0.0251(7) 0.0013(7) 0.0042(6) 0.0069(7)
O2 0.0462(8) 0.0314(9) 0.0564(9) 0.0117(8) -0.0184(7) -0.0102(7)
C11 0.0306(9) 0.0260(12) 0.0275(9) 0.0022(8) 0.0005(7) -0.0005(8)
O4 0.0680(10) 0.0309(9) 0.0362(7) 0.0083(7) 0.0283(7) 0.0133(8)
C12 0.0268(9) 0.0238(11) 0.0255(8) 0.0012(8) 0.0013(7) -0.0011(8)
C5 0.0292(9) 0.0321(12) 0.0298(9) 0.0009(8) 0.0063(7) 0.0018(8)
C16 0.0311(9) 0.0260(11) 0.0346(10) 0.0028(8) 0.0040(7) 0.0022(8)
C1 0.0382(10) 0.0310(12) 0.0326(10) -0.0004(9) 0.0093(8) 0.0023(9)
C20 0.0285(9) 0.0288(11) 0.0283(9) -0.0004(8) 0.0003(7) 0.0051(8)
C6 0.0254(8) 0.0306(11) 0.0250(8) 0.0016(8) 0.0051(7) -0.0015(8)
C18 0.0285(9) 0.0443(14) 0.0290(9) -0.0099(9) 0.0056(7) -0.0003(9)
C13 0.0236(8) 0.0226(10) 0.0252(8) 0.0038(7) 0.0037(6) -0.0009(7)
C15 0.0214(8) 0.0286(11) 0.0257(8) -0.0004(8) 0.0012(6) -0.0005(7)
C4 0.0282(9) 0.0398(13) 0.0343(10) 0.0101(9) 0.0027(7) -0.0002(9)
C19 0.0368(10) 0.0425(14) 0.0257(9) 0.0039(9) 0.0041(7) 0.0038(9)
C2 0.0460(11) 0.0416(14) 0.0294(9) -0.0067(10) 0.0109(8) -0.0064(11)
C7 0.0285(9) 0.0284(11) 0.0226(8) -0.0032(7) 0.0020(7) 0.0031(8)
C8 0.0362(10) 0.0332(12) 0.0236(8) 0.0010(8) 0.0031(7) 0.0046(9)
C14 0.0228(8) 0.0320(11) 0.0261(8) 0.0004(8) 0.0039(6) 0.0016(7)
C3 0.0340(10) 0.0498(15) 0.0257(9) 0.0055(9) 0.0037(7) -0.0111(10)
C10 0.0325(10) 0.0380(13) 0.0345(10) 0.0094(9) 0.0076(8) 0.0111(9)
C17 0.0308(9) 0.0290(12) 0.0421(11) -0.0077(9) 0.0038(8) 0.0036(8)
C9 0.0309(9) 0.0261(11) 0.0312(9) 0.0036(8) -0.0025(7) -0.0016(8)

loop_
_atom_type_symbol
_atom_type_description
_atom_type_scat_dispersion_real
_atom_type_scat_dispersion_imag
_atom_type_scat_source
C C 0.0181 0.0091 'International Tables Vol C Tables 4.2.6.8 and 6.1.1.4'
H H 0.0000 0.0000 'International Tables Vol C Tables 4.2.6.8 and 6.1.1.4'
N N 0.0311 0.0180 'International Tables Vol C Tables 4.2.6.8 and 6.1.1.4'
O O 0.0492 0.0322 'International Tables Vol C Tables 4.2.6.8 and 6.1.1.4'

loop_
_geom_angle_atom_site_label_1
_geom_angle_atom_site_label_2
_geom_angle_atom_site_label_3
_geom_angle
_geom_angle_site_symmetry_1
_geom_angle_site_symmetry_3
_geom_angle_publ_flag
C11 N2 H2 118.9 . . ?
C11 N2 C13 122.22(17) . . ?
C13 N2 H2 118.9 . . ?
C6 N1 C10 121.43(15) . . ?
C7 N1 C6 126.01(16) . . ?
C7 N1 C10 111.74(15) . . ?
N2 C11 C9 114.55(17) . . ?
O2 C11 N2 122.99(18) . . ?
O2 C11 C9 122.44(16) . . ?
C12 O4 H4 109.5 . . ?
O3 C12 O4 123.91(18) . . ?
O3 C12 C13 122.02(17) . . ?
O4 C12 C13 113.97(17) . . ?
C6 C5 H5 120.2 . . ?
C6 C5 C4 119.60(19) . . ?
C4 C5 H5 120.2 . . ?
C15 C16 H16 119.7 . . ?
C17 C16 H16 119.7 . . ?
C17 C16 C15 120.68(19) . . ?
C6 C1 H1 120.2 . . ?
C2 C1 H1 120.2 . . ?
C2 C1 C6 119.7(2) . . ?
C15 C20 H20 119.5 . . ?
C19 C20 H20 119.5 . . ?
C19 C20 C15 120.9(2) . . ?
C5 C6 N1 121.11(17) . . ?
C5 C6 C1 119.76(17) . . ?
C1 C6 N1 119.12(18) . . ?
C19 C18 H18 120.3 . . ?
C19 C18 C17 119.38(18) . . ?
C17 C18 H18 120.3 . . ?
N2 C13 C12 113.36(14) . . ?
N2 C13 H13 108.4 . . ?
N2 C13 C14 110.17(16) . . ?
C12 C13 H13 108.4 . . ?
C12 C13 C14 107.87(14) . . ?
C14 C13 H13 108.4 . . ?
C16 C15 C14 122.35(17) . . ?
C20 C15 C16 118.38(17) . . ?
C20 C15 C14 119.26(17) . . ?
C5 C4 H4A 119.7 . . ?
C3 C4 C5 120.7(2) . . ?
C3 C4 H4A 119.7 . . ?
C20 C19 H19 119.8 . . ?
C18 C19 C20 120.36(19) . . ?
C18 C19 H19 119.8 . . ?
C1 C2 H2A 119.6 . . ?
C3 C2 C1 120.8(2) . . ?
C3 C2 H2A 119.6 . . ?
O1 C7 N1 124.58(16) . . ?
O1 C7 C8 126.63(16) . . ?
N1 C7 C8 108.76(16) . . ?
C7 C8 H8A 111.0 . . ?
C7 C8 H8B 111.0 . . ?
C7 C8 C9 103.69(15) . . ?
H8A C8 H8B 109.0 . . ?
C9 C8 H8A 111.0 . . ?
C9 C8 H8B 111.0 . . ?
C13 C14 H14A 108.8 . . ?
C13 C14 H14B 108.8 . . ?
C15 C14 C13 113.85(14) . . ?
C15 C14 H14A 108.8 . . ?
C15 C14 H14B 108.8 . . ?
H14A C14 H14B 107.7 . . ?
C4 C3 H3 120.3 . . ?
C2 C3 C4 119.38(18) . . ?
C2 C3 H3 120.3 . . ?
N1 C10 H10A 111.1 . . ?
N1 C10 H10B 111.1 . . ?
N1 C10 C9 103.27(15) . . ?
H10A C10 H10B 109.1 . . ?
C9 C10 H10A 111.1 . . ?
C9 C10 H10B 111.1 . . ?
C16 C17 H17 119.9 . . ?
C18 C17 C16 120.2(2) . . ?
C18 C17 H17 119.9 . . ?
C11 C9 C8 115.41(16) . . ?
C11 C9 C10 110.45(17) . . ?
C11 C9 H9 109.5 . . ?
C8 C9 C10 102.33(15) . . ?
C8 C9 H9 109.5 . . ?
C10 C9 H9 109.5 . . ?

loop_
_geom_bond_atom_site_label_1
_geom_bond_atom_site_label_2
_geom_bond_distance
_geom_bond_site_symmetry_2
_geom_bond_publ_flag
O1 C7 1.231(2) . ?
N2 H2 0.8800 . ?
N2 C11 1.346(2) . ?
N2 C13 1.448(2) . ?
O3 C12 1.206(3) . ?
N1 C6 1.425(2) . ?
N1 C7 1.356(2) . ?
N1 C10 1.469(2) . ?
O2 C11 1.221(3) . ?
C11 C9 1.522(3) . ?
O4 H4 0.8400 . ?
O4 C12 1.306(2) . ?
C12 C13 1.522(3) . ?
C5 H5 0.9500 . ?
C5 C6 1.387(3) . ?
C5 C4 1.390(3) . ?
C16 H16 0.9500 . ?
C16 C15 1.391(3) . ?
C16 C17 1.390(3) . ?
C1 H1 0.9500 . ?
C1 C6 1.392(3) . ?
C1 C2 1.387(3) . ?
C20 H20 0.9500 . ?
C20 C15 1.387(3) . ?
C20 C19 1.386(3) . ?
C18 H18 0.9500 . ?
C18 C19 1.380(3) . ?
C18 C17 1.383(3) . ?
C13 H13 1.0000 . ?
C13 C14 1.544(2) . ?
C15 C14 1.514(2) . ?
C4 H4A 0.9500 . ?
C4 C3 1.385(3) . ?
C19 H19 0.9500 . ?
C2 H2A 0.9500 . ?
C2 C3 1.374(3) . ?
C7 C8 1.506(3) . ?
C8 H8A 0.9900 . ?
C8 H8B 0.9900 . ?
C8 C9 1.529(3) . ?
C14 H14A 0.9900 . ?
C14 H14B 0.9900 . ?
C3 H3 0.9500 . ?
C10 H10A 0.9900 . ?
C10 H10B 0.9900 . ?
C10 C9 1.533(3) . ?
C17 H17 0.9500 . ?
C9 H9 1.0000 . ?

loop_
_geom_torsion_atom_site_label_1
_geom_torsion_atom_site_label_2
_geom_torsion_atom_site_label_3
_geom_torsion_atom_site_label_4
_geom_torsion
_geom_torsion_site_symmetry_1
_geom_torsion_site_symmetry_2
_geom_torsion_site_symmetry_3
_geom_torsion_site_symmetry_4
_geom_torsion_publ_flag
O1 C7 C8 C9 163.7(2) . . . . ?
N2 C11 C9 C8 132.34(17) . . . . ?
N2 C11 C9 C10 -112.22(18) . . . . ?
N2 C13 C14 C15 -78.98(19) . . . . ?
O3 C12 C13 N2 148.18(18) . . . . ?
O3 C12 C13 C14 -89.6(2) . . . . ?
N1 C7 C8 C9 -18.4(2) . . . . ?
N1 C10 C9 C11 -153.82(16) . . . . ?
N1 C10 C9 C8 -30.4(2) . . . . ?
O2 C11 C9 C8 -49.4(3) . . . . ?
O2 C11 C9 C10 66.0(2) . . . . ?
C11 N2 C13 C12 -77.5(2) . . . . ?
C11 N2 C13 C14 161.53(16) . . . . ?
O4 C12 C13 N2 -35.3(2) . . . . ?
O4 C12 C13 C14 86.93(19) . . . . ?
C12 C13 C14 C15 156.82(16) . . . . ?
C5 C4 C3 C2 2.2(3) . . . . ?
C16 C15 C14 C13 78.1(2) . . . . ?
C1 C2 C3 C4 -1.9(3) . . . . ?
C20 C15 C14 C13 -102.7(2) . . . . ?
C6 N1 C7 O1 6.8(3) . . . . ?
C6 N1 C7 C8 -171.21(18) . . . . ?
C6 N1 C10 C9 -169.05(17) . . . . ?
C6 C5 C4 C3 0.0(3) . . . . ?
C6 C1 C2 C3 -0.7(3) . . . . ?
C13 N2 C11 O2 -4.9(3) . . . . ?
C13 N2 C11 C9 173.35(15) . . . . ?
C15 C16 C17 C18 -1.0(3) . . . . ?
C15 C20 C19 C18 -0.4(3) . . . . ?
C4 C5 C6 N1 176.68(17) . . . . ?
C4 C5 C6 C1 -2.6(3) . . . . ?
C19 C20 C15 C16 1.1(3) . . . . ?
C19 C20 C15 C14 -178.11(17) . . . . ?
C19 C18 C17 C16 1.7(3) . . . . ?
C2 C1 C6 N1 -176.34(18) . . . . ?
C2 C1 C6 C5 2.9(3) . . . . ?
C7 N1 C6 C5 -33.5(3) . . . . ?
C7 N1 C6 C1 145.8(2) . . . . ?
C7 N1 C10 C9 20.8(2) . . . . ?
C7 C8 C9 C11 149.63(17) . . . . ?
C7 C8 C9 C10 29.7(2) . . . . ?
C10 N1 C6 C5 157.82(19) . . . . ?
C10 N1 C6 C1 -22.9(3) . . . . ?
C10 N1 C7 O1 176.4(2) . . . . ?
C10 N1 C7 C8 -1.6(2) . . . . ?
C17 C16 C15 C20 -0.4(3) . . . . ?
C17 C16 C15 C14 178.76(17) . . . . ?
C17 C18 C19 C20 -1.0(3) . . . . ?
